data_7056582
loop_
_publ_author_name
'Singh, Ajai kumar'
'Singh, Mahabir Pratap'
'Saleem, Fariha'
'Pal, Ram Sahay'

_publ_section_title
;
 Palladacycles having normal and spiro chelate rings designed from bi- and
 tridentate ligands with indole core: structure, synthesis and
 applications as catalysts
;
_journal_name_full 'New J. Chem.'
_journal_paper_doi 10.1039/C7NJ02116J
_journal_year 2017
_chemical_formula_moiety 'C15 H12 N2 O'
_chemical_formula_sum 'C15 H12 N2 O'
_chemical_formula_weight 236.27
_chemical_name_systematic
; 
 ? 
;
_space_group_IT_number 14
_symmetry_cell_setting monoclinic
_symmetry_space_group_name_Hall '-P 2ybc'
_symmetry_space_group_name_H-M 'P 1 21/c 1'
_atom_sites_solution_hydrogens geom
_atom_sites_solution_primary direct
_atom_sites_solution_secondary difmap
_audit_block_doi 10.5517/ccdc.csd.cc1n5cv1
_audit_creation_method SHELXL-97
_audit_update_record
;
2016-12-26 deposited with the CCDC.
2017-09-01 downloaded from the CCDC.
;
_cell_angle_alpha 90.00
_cell_angle_beta 104.108(6)
_cell_angle_gamma 90.00
_cell_formula_units_Z 4
_cell_length_a 11.737(3)
_cell_length_b 12.583(3)
_cell_length_c 8.430(2)
_cell_measurement_reflns_used 5054
_cell_measurement_temperature 298(2)
_cell_measurement_theta_max 25.00
_cell_measurement_theta_min 2.41
_cell_volume 1207.4(5)
_computing_cell_refinement 'Bruker SMART'
_computing_data_collection 'Bruker SMART'
_computing_data_reduction 'Bruker SAINT'
_computing_molecular_graphics 'Bruker SHELXTL'
_computing_publication_material 'Bruker SHELXTL'
_computing_structure_refinement 'SHELXL-97 (Sheldrick, 1997)'
_computing_structure_solution 'SHELXS-97 (Sheldrick, 1990)'
_diffrn_ambient_temperature 298(2)
_diffrn_measured_fraction_theta_full 0.978
_diffrn_measured_fraction_theta_max 0.978
_diffrn_measurement_device_type 'CCD area detector'
_diffrn_measurement_method 'phi and omega scans'
_diffrn_radiation_monochromator graphite
_diffrn_radiation_source 'fine-focus sealed tube'
_diffrn_radiation_type MoK\a
_diffrn_radiation_wavelength 0.71073
_diffrn_reflns_av_R_equivalents 0.0375
_diffrn_reflns_av_sigmaI/netI 0.0524
_diffrn_reflns_limit_h_max 13
_diffrn_reflns_limit_h_min -8
_diffrn_reflns_limit_k_max 14
_diffrn_reflns_limit_k_min -13
_diffrn_reflns_limit_l_max 8
_diffrn_reflns_limit_l_min -10
_diffrn_reflns_number 5054
_diffrn_reflns_theta_full 25.00
_diffrn_reflns_theta_max 25.00
_diffrn_reflns_theta_min 2.41
_exptl_absorpt_coefficient_mu 0.083
_exptl_absorpt_correction_T_max 0.980
_exptl_absorpt_correction_T_min 0.970
_exptl_absorpt_correction_type multi-scan
_exptl_absorpt_process_details '(SADABS; Sheldrick, 1996)'
_exptl_crystal_colour colourless
_exptl_crystal_density_diffrn 1.300
_exptl_crystal_density_meas 1.300
_exptl_crystal_density_method 'not measured'
_exptl_crystal_description cube
_exptl_crystal_F_000 496
_exptl_crystal_size_max 0.33
_exptl_crystal_size_mid 0.29
_exptl_crystal_size_min 0.27
_refine_diff_density_max 0.151
_refine_diff_density_min -0.135
_refine_diff_density_rms 0.030
_refine_ls_extinction_method none
_refine_ls_goodness_of_fit_ref 1.024
_refine_ls_hydrogen_treatment mixed
_refine_ls_matrix_type full
_refine_ls_number_parameters 163
_refine_ls_number_reflns 2066
_refine_ls_number_restraints 0
_refine_ls_restrained_S_all 1.024
_refine_ls_R_factor_all 0.0768
_refine_ls_R_factor_gt 0.0469
_refine_ls_shift/su_max 0.000
_refine_ls_shift/su_mean 0.000
_refine_ls_structure_factor_coef Fsqd
_refine_ls_weighting_details 'calc w=1/[\s^2^(Fo^2^)+(0.0501P)^2^+0.0086P] where P=(Fo^2^+2Fc^2^)/3'
_refine_ls_weighting_scheme calc
_refine_ls_wR_factor_gt 0.1036
_refine_ls_wR_factor_ref 0.1142
_reflns_number_gt 1419
_reflns_number_total 2066
_reflns_threshold_expression >2sigma(I)
_cod_data_source_file c7nj02116j2.cif
_cod_data_source_block A
_cod_original_cell_volume 1207.5(6)
_cod_original_sg_symbol_H-M 'P 21/c'
_cod_database_code 7056582

loop_
_symmetry_equiv_pos_as_xyz
'x, y, z'
'-x, y+1/2, -z+1/2'
'-x, -y, -z'
'x, -y-1/2, z-1/2'

loop_
_atom_site_label
_atom_site_type_symbol
_atom_site_fract_x
_atom_site_fract_y
_atom_site_fract_z
_atom_site_U_iso_or_equiv
_atom_site_adp_type
_atom_site_occupancy
_atom_site_symmetry_multiplicity
_atom_site_calc_flag
_atom_site_refinement_flags
N2 N 0.14008(13) 0.87788(12) 0.13071(18) 0.0468(4) Uani 1 1 d .
C12 C 0.07456(15) 0.91564(14) -0.1385(2) 0.0438(5) Uani 1 1 d .
O1 O -0.16952(12) 0.83636(12) -0.3194(2) 0.0728(5) Uani 1 1 d .
C14 C 0.03477(15) 0.83084(15) 0.0764(2) 0.0491(5) Uani 1 1 d .
H14 H -0.0024 0.7905 0.1414 0.059 Uiso 1 1 calc R
C11 C 0.08073(18) 0.96269(15) -0.2858(3) 0.0541(5) Uani 1 1 d .
H11 H 0.0212 0.9521 -0.3798 0.065 Uiso 1 1 calc R
C13 C -0.01062(15) 0.84988(14) -0.0868(2) 0.0448(5) Uani 1 1 d .
C7 C 0.16706(15) 0.93231(14) 0.0004(2) 0.0434(5) Uani 1 1 d .
C6 C 0.20947(16) 0.88127(16) 0.2990(2) 0.0573(6) Uani 1 1 d .
H6A H 0.1678 0.8433 0.3677 0.069 Uiso 1 1 calc R
H6B H 0.2174 0.9546 0.3353 0.069 Uiso 1 1 calc R
C5 C 0.33040(16) 0.83355(16) 0.3216(2) 0.0506(5) Uani 1 1 d .
C15 C -0.12436(17) 0.81638(16) -0.1764(3) 0.0556(6) Uani 1 1 d .
H15 H -0.1680 0.7756 -0.1206 0.067 Uiso 1 1 calc R
C10 C 0.17560(19) 1.02462(16) -0.2899(3) 0.0620(6) Uani 1 1 d .
H10 H 0.1802 1.0564 -0.3877 0.074 Uiso 1 1 calc R
N1 N 0.41896(16) 0.89591(14) 0.3920(2) 0.0742(6) Uani 1 1 d .
C8 C 0.26330(17) 0.99498(14) -0.0030(3) 0.0532(5) Uani 1 1 d .
H8 H 0.3238 1.0055 0.0900 0.064 Uiso 1 1 calc R
C9 C 0.26551(19) 1.04098(16) -0.1500(3) 0.0632(6) Uani 1 1 d .
H9 H 0.3286 1.0841 -0.1563 0.076 Uiso 1 1 calc R
C4 C 0.34569(18) 0.73159(18) 0.2733(3) 0.0658(6) Uani 1 1 d .
H4 H 0.2814 0.6899 0.2238 0.079 Uiso 1 1 calc R
C1 C 0.5268(2) 0.8560(2) 0.4176(3) 0.0893(8) Uani 1 1 d .
H1 H 0.5898 0.8989 0.4680 0.107 Uiso 1 1 calc R
C3 C 0.4579(2) 0.6923(2) 0.2994(3) 0.0848(8) Uani 1 1 d .
H3 H 0.4711 0.6237 0.2670 0.102 Uiso 1 1 calc R
C2 C 0.5499(2) 0.7560(3) 0.3740(3) 0.0877(9) Uani 1 1 d .
H2 H 0.6268 0.7312 0.3945 0.105 Uiso 1 1 calc R

loop_
_atom_site_aniso_label
_atom_site_aniso_U_11
_atom_site_aniso_U_22
_atom_site_aniso_U_33
_atom_site_aniso_U_23
_atom_site_aniso_U_13
_atom_site_aniso_U_12
N2 0.0458(9) 0.0529(10) 0.0416(10) 0.0051(8) 0.0107(7) 0.0030(8)
C12 0.0492(11) 0.0358(10) 0.0459(12) -0.0006(9) 0.0108(9) 0.0067(9)
O1 0.0598(9) 0.0789(11) 0.0708(11) -0.0062(9) -0.0012(8) 0.0042(8)
C14 0.0449(11) 0.0481(12) 0.0586(14) 0.0072(10) 0.0211(10) 0.0035(9)
C11 0.0646(13) 0.0488(12) 0.0474(13) 0.0048(10) 0.0105(10) 0.0050(11)
C13 0.0425(10) 0.0405(11) 0.0507(13) 0.0024(9) 0.0102(9) 0.0049(9)
C7 0.0492(11) 0.0366(11) 0.0467(12) 0.0014(9) 0.0163(9) 0.0034(9)
C6 0.0599(13) 0.0658(14) 0.0463(13) 0.0042(10) 0.0131(10) 0.0058(11)
C5 0.0534(12) 0.0559(14) 0.0408(12) 0.0079(10) 0.0082(9) 0.0006(11)
C15 0.0485(12) 0.0494(13) 0.0690(16) -0.0028(11) 0.0147(11) 0.0074(10)
C10 0.0835(16) 0.0500(13) 0.0557(15) 0.0114(10) 0.0233(12) -0.0012(12)
N1 0.0628(13) 0.0701(13) 0.0815(15) -0.0056(11) 0.0019(10) -0.0074(11)
C8 0.0551(12) 0.0493(12) 0.0553(14) -0.0046(10) 0.0135(10) -0.0085(10)
C9 0.0738(15) 0.0531(13) 0.0685(17) 0.0010(11) 0.0285(13) -0.0139(11)
C4 0.0577(14) 0.0558(15) 0.0799(17) 0.0017(12) 0.0087(11) -0.0013(11)
C1 0.0571(16) 0.091(2) 0.109(2) 0.0058(17) 0.0009(14) -0.0127(16)
C3 0.0753(18) 0.0615(16) 0.119(2) 0.0127(15) 0.0261(16) 0.0150(14)
C2 0.0520(15) 0.097(2) 0.114(2) 0.0300(18) 0.0204(15) 0.0117(15)

loop_
_atom_type_symbol
_atom_type_description
_atom_type_scat_dispersion_real
_atom_type_scat_dispersion_imag
_atom_type_scat_source
C C 0.0033 0.0016 'International Tables Vol C Tables 4.2.6.8 and 6.1.1.4'
H H 0.0000 0.0000 'International Tables Vol C Tables 4.2.6.8 and 6.1.1.4'
N N 0.0061 0.0033 'International Tables Vol C Tables 4.2.6.8 and 6.1.1.4'
O O 0.0106 0.0060 'International Tables Vol C Tables 4.2.6.8 and 6.1.1.4'

loop_
_geom_angle_atom_site_label_1
_geom_angle_atom_site_label_2
_geom_angle_atom_site_label_3
_geom_angle
C14 N2 C7 108.29(15)
C14 N2 C6 126.47(16)
C7 N2 C6 124.97(16)
C11 C12 C7 118.81(18)
C11 C12 C13 134.64(18)
C7 C12 C13 106.54(16)
N2 C14 C13 111.41(17)
C10 C11 C12 119.0(2)
C14 C13 C15 124.37(18)
C14 C13 C12 105.96(16)
C15 C13 C12 129.48(18)
C8 C7 N2 129.76(18)
C8 C7 C12 122.44(18)
N2 C7 C12 107.79(16)
N2 C6 C5 113.41(16)
N1 C5 C4 122.90(19)
N1 C5 C6 115.65(19)
C4 C5 C6 121.45(19)
O1 C15 C13 126.0(2)
C11 C10 C9 121.1(2)
C5 N1 C1 117.5(2)
C9 C8 C7 117.00(19)
C8 C9 C10 121.6(2)
C5 C4 C3 118.6(2)
N1 C1 C2 123.5(2)
C2 C3 C4 118.8(2)
C1 C2 C3 118.7(2)

loop_
_geom_bond_atom_site_label_1
_geom_bond_atom_site_label_2
_geom_bond_distance
N2 C14 1.346(2)
N2 C7 1.395(2)
N2 C6 1.454(2)
C12 C11 1.393(3)
C12 C7 1.405(2)
C12 C13 1.445(2)
O1 C15 1.219(2)
C14 C13 1.370(2)
C11 C10 1.366(3)
C13 C15 1.428(3)
C7 C8 1.384(2)
C6 C5 1.510(3)
C5 N1 1.322(2)
C5 C4 1.371(3)
C10 C9 1.393(3)
N1 C1 1.330(3)
C8 C9 1.374(3)
C4 C3 1.373(3)
C1 C2 1.356(3)
C3 C2 1.369(3)
